data_4342810
loop_
_publ_author_name
'Simonov, Alexandr N.'
'Boas, John F.'
'Skidmore, Melissa A.'
'Forsyth, Craig M.'
'Mashkina, Elena'
'Bown, Mark'
'Bond, Alan M.'

_publ_section_title
;
 Redox Levels of a closo-Osmaborane: A Density Functional Theory, Electron
 Paramagnetic Resonance and Electrochemical Study.
;
_journal_issue 9
_journal_name_full 'Inorganic chemistry'
_journal_page_first 4292
_journal_page_last 4302
_journal_paper_doi 10.1021/ic503027g
_journal_volume 54
_journal_year 2015
_chemical_formula_moiety 'C10 H24 B10 Os'
_chemical_formula_sum 'C10 H24 B10 Os'
_chemical_formula_weight 442.59
_chemical_name_systematic
; 
 ? 
;
_space_group_IT_number 61
_symmetry_cell_setting orthorhombic
_symmetry_space_group_name_Hall '-P 2ac 2ab'
_symmetry_space_group_name_H-M 'P b c a'
_atom_sites_solution_hydrogens geom
_atom_sites_solution_primary direct
_atom_sites_solution_secondary difmap
_audit_creation_method SHELXL-97
_cell_angle_alpha 90.00
_cell_angle_beta 90.00
_cell_angle_gamma 90.00
_cell_formula_units_Z 8
_cell_length_a 7.7693(3)
_cell_length_b 14.0374(5)
_cell_length_c 29.9826(12)
_cell_measurement_reflns_used 9044
_cell_measurement_temperature 123(2)
_cell_measurement_theta_max 29.95
_cell_measurement_theta_min 2.72
_cell_volume 3269.9(2)
_computing_cell_refinement 'Bruker Apex2 v2.0/2012 (Bruker AXS, 2012)'
_computing_data_collection 'Bruker Apex2 v2.0/2012 (Bruker AXS, 2012)'
_computing_data_reduction 'Bruker Apex2 v2.0/2012 (Bruker AXS, 2012)'
_computing_molecular_graphics X-Seed/POVRay
_computing_publication_material CIFTAB
_computing_structure_refinement 'SHELXL-97 (Sheldrick, 1997)'
_computing_structure_solution 'SHELXS-97 (Sheldrick, 1990)'
_diffrn_ambient_temperature 123(2)
_diffrn_measured_fraction_theta_full 0.995
_diffrn_measured_fraction_theta_max 0.995
_diffrn_measurement_device_type 'Bruker X8 APEXII CCD'
_diffrn_measurement_method '\f scan'
_diffrn_radiation_monochromator graphite
_diffrn_radiation_source 'fine-focus sealed tube'
_diffrn_radiation_type MoK\a
_diffrn_radiation_wavelength 0.71073
_diffrn_reflns_av_R_equivalents 0.0283
_diffrn_reflns_av_sigmaI/netI 0.0294
_diffrn_reflns_limit_h_max 10
_diffrn_reflns_limit_h_min -6
_diffrn_reflns_limit_k_max 12
_diffrn_reflns_limit_k_min -18
_diffrn_reflns_limit_l_max 35
_diffrn_reflns_limit_l_min -38
_diffrn_reflns_number 13734
_diffrn_reflns_theta_full 27.50
_diffrn_reflns_theta_max 27.50
_diffrn_reflns_theta_min 3.20
_diffrn_standards_number 0
_exptl_absorpt_coefficient_mu 7.779
_exptl_absorpt_correction_T_max 0.7460
_exptl_absorpt_correction_T_min 0.4048
_exptl_absorpt_correction_type multi-scan
_exptl_absorpt_process_details 'SADABS-2008/1 (Bruker AXS, 2008)'
_exptl_crystal_colour red
_exptl_crystal_density_diffrn 1.798
_exptl_crystal_density_method 'not measured'
_exptl_crystal_description plate
_exptl_crystal_F_000 1680
_exptl_crystal_size_max 0.25
_exptl_crystal_size_mid 0.25
_exptl_crystal_size_min 0.05
_refine_diff_density_max 0.927
_refine_diff_density_min -1.267
_refine_diff_density_rms 0.119
_refine_ls_extinction_method none
_refine_ls_goodness_of_fit_ref 1.100
_refine_ls_hydrogen_treatment mixed
_refine_ls_matrix_type full
_refine_ls_number_parameters 231
_refine_ls_number_reflns 3731
_refine_ls_number_restraints 45
_refine_ls_restrained_S_all 1.093
_refine_ls_R_factor_all 0.0247
_refine_ls_R_factor_gt 0.0216
_refine_ls_shift/su_max 0.002
_refine_ls_shift/su_mean 0.000
_refine_ls_structure_factor_coef Fsqd
_refine_ls_weighting_details 'calc w=1/[\s^2^(Fo^2^)+(0.0102P)^2^+7.1373P] where P=(Fo^2^+2Fc^2^)/3'
_refine_ls_weighting_scheme calc
_refine_ls_wR_factor_gt 0.0483
_refine_ls_wR_factor_ref 0.0499
_reflns_number_gt 3385
_reflns_number_total 3731
_reflns_threshold_expression >2sigma(I)
_cod_data_source_file ic503027g_si_001.cif
_cod_data_source_block mx22_13
_cod_depositor_comments 'Adding full bibliography for 4342810.cif.'
_cod_database_code 4342810

loop_
_symmetry_equiv_pos_as_xyz
'x, y, z'
'-x+1/2, -y, z+1/2'
'x+1/2, -y+1/2, -z'
'-x, y+1/2, -z+1/2'
'-x, -y, -z'
'x-1/2, y, -z-1/2'
'-x-1/2, y-1/2, z'
'x, -y-1/2, z-1/2'

loop_
_atom_site_label
_atom_site_type_symbol
_atom_site_fract_x
_atom_site_fract_y
_atom_site_fract_z
_atom_site_U_iso_or_equiv
_atom_site_adp_type
_atom_site_occupancy
_atom_site_symmetry_multiplicity
_atom_site_calc_flag
_atom_site_refinement_flags
Os1 Os 0.055132(13) 0.071636(8) 0.136221(4) 0.00882(5) Uani 1 1 d .
C1 C 0.1705(4) 0.1970(2) 0.17839(11) 0.0139(6) Uani 1 1 d .
C2 C 0.3072(4) 0.1420(2) 0.16064(11) 0.0147(6) Uani 1 1 d .
H2A H 0.3888 0.1149 0.1806 0.018 Uiso 1 1 calc R
C3 C 0.3266(4) 0.1257(2) 0.11412(11) 0.0143(6) Uani 1 1 d .
H3A H 0.4213 0.0894 0.1035 0.017 Uiso 1 1 calc R
C4 C 0.2062(4) 0.1633(2) 0.08362(10) 0.0126(6) Uani 1 1 d .
C5 C 0.0681(4) 0.2171(2) 0.10154(11) 0.0140(6) Uani 1 1 d .
H5A H -0.0163 0.2419 0.0818 0.017 Uiso 1 1 calc R
C6 C 0.0513(4) 0.2352(2) 0.14746(12) 0.0133(6) Uani 1 1 d .
H6A H -0.0412 0.2735 0.1579 0.016 Uiso 1 1 calc R
C7 C 0.1529(5) 0.2144(3) 0.22710(11) 0.0244(7) Uani 1 1 d .
H7A H 0.2083 0.1625 0.2436 0.037 Uiso 1 1 calc R
H7B H 0.0306 0.2172 0.2350 0.037 Uiso 1 1 calc R
H7C H 0.2081 0.2750 0.2348 0.037 Uiso 1 1 calc R
C8 C 0.2183(4) 0.1500(2) 0.03380(11) 0.0197(7) Uani 1 1 d .
H8A H 0.1004 0.1348 0.0225 0.024 Uiso 1 1 calc R
C9 C 0.3378(5) 0.0686(3) 0.02022(13) 0.0316(9) Uani 1 1 d .
H9A H 0.3405 0.0635 -0.0124 0.047 Uiso 1 1 calc R
H9B H 0.2954 0.0088 0.0330 0.047 Uiso 1 1 calc R
H9C H 0.4541 0.0813 0.0314 0.047 Uiso 1 1 calc R
C10 C 0.2745(5) 0.2448(3) 0.01273(13) 0.0347(9) Uani 1 1 d .
H10A H 0.2832 0.2372 -0.0197 0.052 Uiso 1 1 calc R
H10B H 0.3869 0.2635 0.0248 0.052 Uiso 1 1 calc R
H10C H 0.1895 0.2942 0.0197 0.052 Uiso 1 1 calc R
B1 B -0.1849(5) 0.0636(3) 0.10412(14) 0.0178(8) Uani 1 1 d D
B2 B 0.1441(5) -0.0420(3) 0.17620(13) 0.0177(8) Uani 1 1 d D
B3 B -0.2181(4) 0.0426(3) 0.16115(13) 0.0153(7) Uani 1 1 d D
B4 B -0.0620(4) -0.0081(3) 0.19543(13) 0.0159(7) Uani 1 1 d D
B5 B 0.0875(5) -0.0892(3) 0.12349(14) 0.0172(7) Uani 1 1 d D
B6 B -0.0677(5) -0.0388(2) 0.08921(13) 0.0146(7) Uani 1 1 d D
B7 B -0.2791(5) -0.0429(3) 0.11735(13) 0.0174(7) Uani 1 1 d D
B8 B -0.0122(5) -0.1291(3) 0.17587(14) 0.0198(8) Uani 1 1 d D
B9 B -0.2246(5) -0.0835(2) 0.17191(14) 0.0181(8) Uani 1 1 d D
B10 B -0.1272(5) -0.1365(3) 0.12502(13) 0.0179(7) Uani 1 1 d D
H1 H -0.239(4) 0.1202(19) 0.0825(10) 0.025(10) Uiso 1 1 d D
H2 H 0.272(3) -0.046(2) 0.1925(11) 0.021(9) Uiso 1 1 d D
H3 H -0.300(4) 0.0985(19) 0.1765(11) 0.021(9) Uiso 1 1 d D
H4 H -0.052(4) 0.015(2) 0.2308(6) 0.009(8) Uiso 1 1 d D
H5 H 0.204(3) -0.120(2) 0.1075(11) 0.020(9) Uiso 1 1 d D
H6 H -0.039(4) -0.039(3) 0.0529(5) 0.024(10) Uiso 1 1 d D
H7 H -0.409(3) -0.059(2) 0.1034(12) 0.016(9) Uiso 1 1 d D
H8 H 0.008(5) -0.1951(17) 0.1955(11) 0.022(10) Uiso 1 1 d D
H9 H -0.318(4) -0.117(2) 0.1952(10) 0.025(10) Uiso 1 1 d D
H10 H -0.157(5) -0.2100(14) 0.1137(12) 0.026(10) Uiso 1 1 d D

loop_
_atom_site_aniso_label
_atom_site_aniso_U_11
_atom_site_aniso_U_22
_atom_site_aniso_U_33
_atom_site_aniso_U_23
_atom_site_aniso_U_13
_atom_site_aniso_U_12
Os1 0.00731(7) 0.00812(7) 0.01101(8) -0.00047(4) -0.00031(4) 0.00052(4)
C1 0.0161(14) 0.0093(13) 0.0163(16) -0.0026(12) 0.0028(12) -0.0068(12)
C2 0.0086(14) 0.0146(14) 0.0209(17) -0.0003(13) -0.0038(11) -0.0057(12)
C3 0.0071(13) 0.0148(14) 0.0212(17) -0.0015(13) 0.0016(12) -0.0030(12)
C4 0.0127(14) 0.0102(13) 0.0149(16) 0.0010(11) 0.0018(11) -0.0044(11)
C5 0.0109(14) 0.0124(13) 0.0187(16) 0.0039(13) -0.0021(11) -0.0001(12)
C6 0.0132(15) 0.0044(13) 0.0224(17) -0.0032(12) 0.0046(12) 0.0007(11)
C7 0.0256(17) 0.0297(17) 0.0177(17) -0.0063(15) 0.0028(14) -0.0082(16)
C8 0.0170(15) 0.0285(17) 0.0136(16) 0.0012(14) 0.0007(12) -0.0025(14)
C9 0.0263(19) 0.048(2) 0.0206(19) -0.0117(17) 0.0028(15) 0.0031(18)
C10 0.035(2) 0.044(2) 0.025(2) 0.0132(18) 0.0052(17) -0.0076(19)
B1 0.0126(17) 0.0174(17) 0.023(2) 0.0014(15) -0.0054(14) -0.0003(14)
B2 0.0209(19) 0.0177(17) 0.0144(19) 0.0044(14) -0.0013(14) 0.0023(15)
B3 0.0075(15) 0.0146(16) 0.024(2) -0.0043(14) 0.0035(13) -0.0034(13)
B4 0.0164(17) 0.0168(17) 0.0144(18) 0.0030(15) 0.0031(13) -0.0041(14)
B5 0.0186(18) 0.0131(16) 0.020(2) 0.0008(15) 0.0011(15) 0.0002(15)
B6 0.0191(18) 0.0110(15) 0.0137(18) -0.0004(14) -0.0015(14) -0.0036(13)
B7 0.0120(16) 0.0164(17) 0.024(2) -0.0022(15) -0.0023(14) -0.0042(14)
B8 0.0208(18) 0.0130(16) 0.026(2) 0.0040(15) -0.0020(15) -0.0002(15)
B9 0.0181(17) 0.0133(16) 0.023(2) -0.0022(14) 0.0026(15) -0.0052(14)
B10 0.0196(19) 0.0126(16) 0.022(2) -0.0020(15) 0.0006(14) -0.0034(15)

loop_
_atom_type_symbol
_atom_type_description
_atom_type_scat_dispersion_real
_atom_type_scat_dispersion_imag
_atom_type_scat_source
C C 0.0033 0.0016 'International Tables Vol C Tables 4.2.6.8 and 6.1.1.4'
H H 0.0000 0.0000 'International Tables Vol C Tables 4.2.6.8 and 6.1.1.4'
B B 0.0013 0.0007 'International Tables Vol C Tables 4.2.6.8 and 6.1.1.4'
Os Os -1.2165 7.6030 'International Tables Vol C Tables 4.2.6.8 and 6.1.1.4'

loop_
_geom_angle_atom_site_label_1
_geom_angle_atom_site_label_2
_geom_angle_atom_site_label_3
_geom_angle
B1 Os1 B2 120.66(15)
B1 Os1 B3 46.89(15)
B2 Os1 B3 89.05(14)
B1 Os1 B4 88.63(14)
B2 Os1 B4 47.17(14)
B3 Os1 B4 44.75(13)
B1 Os1 C5 83.05(12)
B2 Os1 C5 156.28(13)
B3 Os1 C5 110.34(12)
B4 Os1 C5 143.58(12)
B1 Os1 B6 46.83(13)
B2 Os1 B6 88.54(14)
B3 Os1 B6 72.27(13)
B4 Os1 B6 88.91(13)
C5 Os1 B6 109.88(12)
B1 Os1 B5 88.20(14)
B2 Os1 B5 46.99(14)
B3 Os1 B5 88.90(13)
B4 Os1 B5 72.10(14)
C5 Os1 B5 142.44(13)
B6 Os1 B5 44.27(13)
B1 Os1 C2 156.85(13)
B2 Os1 C2 82.28(13)
B3 Os1 C2 139.35(12)
B4 Os1 C2 107.46(12)
C5 Os1 C2 74.11(11)
B6 Os1 C2 146.35(12)
B5 Os1 C2 112.24(12)
B1 Os1 C6 96.20(13)
B2 Os1 C6 132.00(14)
B3 Os1 C6 96.71(11)
B4 Os1 C6 111.47(13)
C5 Os1 C6 35.47(11)
B6 Os1 C6 138.56(12)
B5 Os1 C6 174.33(12)
C2 Os1 C6 62.78(10)
B1 Os1 C3 133.49(13)
B2 Os1 C3 96.37(13)
B3 Os1 C3 171.11(12)
B4 Os1 C3 137.56(12)
C5 Os1 C3 62.79(10)
B6 Os1 C3 114.77(12)
B5 Os1 C3 99.95(12)
C2 Os1 C3 35.60(11)
C6 Os1 C3 74.43(10)
B1 Os1 C1 128.78(13)
B2 Os1 C1 97.80(13)
B3 Os1 C1 108.20(12)
B4 Os1 C1 95.77(12)
C5 Os1 C1 63.87(11)
B6 Os1 C1 173.64(12)
B5 Os1 C1 141.54(13)
C2 Os1 C1 35.41(11)
C6 Os1 C1 35.34(11)
C3 Os1 C1 64.16(11)
B1 Os1 C4 99.50(13)
B2 Os1 C4 129.14(13)
B3 Os1 C4 141.32(12)
B4 Os1 C4 170.99(12)
C5 Os1 C4 35.55(10)
B6 Os1 C4 99.47(12)
B5 Os1 C4 111.77(12)
C2 Os1 C4 63.63(11)
C6 Os1 C4 64.05(11)
C3 Os1 C4 35.03(10)
C1 Os1 C4 76.13(10)
C2 C1 C6 116.8(3)
C2 C1 C7 121.8(3)
C6 C1 C7 121.4(3)
C2 C1 Os1 71.03(16)
C6 C1 Os1 71.41(17)
C7 C1 Os1 128.2(2)
C1 C2 C3 122.4(3)
C1 C2 Os1 73.56(16)
C3 C2 Os1 73.19(16)
C4 C3 C2 120.4(3)
C4 C3 Os1 72.92(17)
C2 C3 Os1 71.21(16)
C3 C4 C5 117.1(3)
C3 C4 C8 123.7(3)
C5 C4 C8 119.2(3)
C3 C4 Os1 72.05(17)
C5 C4 Os1 70.10(17)
C8 C4 Os1 129.0(2)
C6 C5 C4 122.5(3)
C6 C5 Os1 73.31(17)
C4 C5 Os1 74.36(17)
C5 C6 C1 120.8(3)
C5 C6 Os1 71.21(17)
C1 C6 Os1 73.25(16)
C4 C8 C9 113.2(3)
C4 C8 C10 108.6(3)
C9 C8 C10 111.4(3)
B7 B1 B3 64.2(2)
B7 B1 B6 64.3(2)
B3 B1 B6 100.7(2)
B7 B1 Os1 108.7(2)
B3 B1 Os1 72.11(17)
B6 B1 Os1 72.58(17)
B8 B2 B4 63.6(2)
B8 B2 B5 63.5(2)
B4 B2 B5 99.6(3)
B8 B2 Os1 107.6(2)
B4 B2 Os1 71.63(18)
B5 B2 Os1 72.22(18)
B4 B3 B1 122.8(3)
B4 B3 B9 60.8(2)
B1 B3 B9 110.1(3)
B4 B3 B7 109.5(3)
B1 B3 B7 56.8(2)
B9 B3 B7 58.7(2)
B4 B3 Os1 67.63(16)
B1 B3 Os1 61.00(15)
B9 B3 Os1 105.1(2)
B7 B3 Os1 97.02(19)
B3 B4 B2 123.3(3)
B3 B4 B9 61.2(2)
B2 B4 B9 110.5(3)
B3 B4 B8 109.6(3)
B2 B4 B8 57.0(2)
B9 B4 B8 58.5(2)
B3 B4 Os1 67.62(17)
B2 B4 Os1 61.20(16)
B9 B4 Os1 105.3(2)
B8 B4 Os1 96.9(2)
B6 B5 B2 123.3(3)
B6 B5 B10 61.4(2)
B2 B5 B10 110.3(3)
B6 B5 B8 109.7(3)
B2 B5 B8 57.0(2)
B10 B5 B8 58.3(2)
B6 B5 Os1 67.81(17)
B2 B5 Os1 60.80(16)
B10 B5 Os1 104.9(2)
B8 B5 Os1 96.4(2)
B5 B6 B1 122.9(3)
B5 B6 B10 61.0(2)
B1 B6 B10 109.7(3)
B5 B6 B7 109.5(3)
B1 B6 B7 56.6(2)
B10 B6 B7 58.4(2)
B5 B6 Os1 67.92(17)
B1 B6 Os1 60.59(16)
B10 B6 Os1 104.7(2)
B7 B6 Os1 96.3(2)
B1 B7 B10 113.0(3)
B1 B7 B9 113.0(3)
B10 B7 B9 59.2(2)
B1 B7 B3 59.1(2)
B10 B7 B3 102.6(2)
B9 B7 B3 59.5(2)
B1 B7 B6 59.1(2)
B10 B7 B6 59.5(2)
B9 B7 B6 102.6(2)
B3 B7 B6 94.4(2)
B2 B8 B10 113.8(3)
B2 B8 B9 113.6(3)
B10 B8 B9 59.6(2)
B2 B8 B5 59.5(2)
B10 B8 B5 59.7(2)
B9 B8 B5 103.0(3)
B2 B8 B4 59.4(2)
B10 B8 B4 102.9(3)
B9 B8 B4 59.5(2)
B5 B8 B4 94.6(2)
B10 B9 B8 60.1(2)
B10 B9 B7 60.3(2)
B8 B9 B7 113.4(3)
B10 B9 B4 105.1(3)
B8 B9 B4 62.0(2)
B7 B9 B4 109.9(3)
B10 B9 B3 105.1(3)
B8 B9 B3 109.9(3)
B7 B9 B3 61.8(2)
B4 B9 B3 58.0(2)
B9 B10 B8 60.3(2)
B9 B10 B7 60.4(2)
B8 B10 B7 113.7(3)
B9 B10 B5 105.2(3)
B8 B10 B5 62.0(2)
B7 B10 B5 109.8(3)
B9 B10 B6 105.3(3)
B8 B10 B6 109.8(3)
B7 B10 B6 62.1(2)
B5 B10 B6 57.7(2)

loop_
_geom_bond_atom_site_label_1
_geom_bond_atom_site_label_2
_geom_bond_distance
Os1 B1 2.102(4)
Os1 B2 2.112(4)
Os1 B3 2.287(3)
Os1 B4 2.287(4)
Os1 C5 2.294(3)
Os1 B6 2.302(4)
Os1 B5 2.304(4)
Os1 C2 2.312(3)
Os1 C6 2.321(3)
Os1 C3 2.338(3)
Os1 C1 2.345(3)
Os1 C4 2.349(3)
C1 C2 1.416(4)
C1 C6 1.416(4)
C1 C7 1.487(4)
C2 C3 1.422(4)
C3 C4 1.411(4)
C4 C5 1.418(4)
C4 C8 1.508(4)
C5 C6 1.406(5)
C8 C9 1.527(5)
C8 C10 1.537(5)
B1 B7 1.711(5)
B1 B3 1.754(6)
B1 B6 1.760(5)
B2 B8 1.722(5)
B2 B4 1.767(5)
B2 B5 1.769(6)
B3 B4 1.741(5)
B3 B9 1.799(5)
B3 B7 1.841(5)
B4 B9 1.793(5)
B4 B8 1.838(6)
B5 B6 1.735(5)
B5 B10 1.797(5)
B5 B8 1.838(6)
B6 B10 1.803(5)
B6 B7 1.848(5)
B7 B10 1.782(5)
B7 B9 1.783(6)
B8 B10 1.770(6)
B8 B9 1.774(6)
B9 B10 1.762(5)
